data_4060348
loop_
_publ_author_name
'Vogl, Matthias'
'Pons, Vincent'
'Heinekey, D. Michael'

_publ_section_title
;
Synthesis and Characterization of a Dicationic Dihydrogen Complex of 
Iridium with a Bis-carbene Ligand Set
;
_journal_issue 8
_journal_name_full Organometallics
_journal_page_first 1832
_journal_page_last 1836
_journal_paper_doi 10.1021/om049045p
_journal_volume 24
_journal_year 2005
_chemical_formula_sum 'C9.5 H13.5 Cl0.5 F3 Ir0.5 N2 P0.5'
_chemical_formula_weight 342.03
_chemical_name_common Ir-Cl
_space_group_IT_number 62
_symmetry_cell_setting orthorhombic
_symmetry_space_group_name_Hall '-P 2ac 2n'
_symmetry_space_group_name_H-M 'P n m a'
_cell_angle_alpha 90.00
_cell_angle_beta 90.00
_cell_angle_gamma 90.00
_cell_formula_units_Z 8
_cell_length_a 13.1270(2)
_cell_length_b 12.6480(2)
_cell_length_c 13.7450(3)
_cell_measurement_temperature 130(2)
_cell_volume 2282.09(7)
_diffrn_ambient_temperature 130(2)
_exptl_crystal_density_diffrn 1.991
_cod_depositor_comments
;
The following automatic conversions were performed:
'_symmetry_cell_setting' value 'Orthorhombic' changed to 'orthorhombic'
according to '/home/saulius/struct/CIF-dictionaries/cif_core.dic'
dictionary named 'cif_core.dic' version 2.4.1 from 2010-06-29.

Automatic conversion script
Id: cif_fix_enum 1527 2010-12-29 10:47:43Z saulius 
;
_cod_original_sg_symbol_H-M 'P m n a'
_cod_original_formula_sum 'C9.50 H13.50 Cl0.50 F3 Ir0.50 N2 P0.50'
_cod_database_code 4060348

loop_
_symmetry_equiv_pos_as_xyz
'x, y, z'
'-x+1/2, -y, z+1/2'
'x+1/2, -y+1/2, -z+1/2'
'-x, y+1/2, -z'
'-x, -y, -z'
'x-1/2, y, -z-1/2'
'-x-1/2, y-1/2, z-1/2'
'x, -y-1/2, z'

loop_
_atom_site_label
_atom_site_type_symbol
_atom_site_fract_x
_atom_site_fract_y
_atom_site_fract_z
_atom_site_U_iso_or_equiv
_atom_site_adp_type
_atom_site_occupancy
_atom_site_symmetry_multiplicity
_atom_site_calc_flag
_atom_site_refinement_flags
_atom_site_disorder_assembly
_atom_site_disorder_group
Ir1 Ir 0.11955(2) 0.7500 0.15938(2) 0.02049(11) Uani 1 2 d S . .
Cl1 Cl 0.24364(14) 0.7500 0.28833(16) 0.0343(5) Uani 1 2 d S . .
P1 P 0.46661(18) 0.2500 0.17726(18) 0.0342(6) Uani 1 2 d S . .
F1 F 0.5757(5) 0.2500 0.2262(5) 0.084(2) Uani 1 2 d S . .
F2 F 0.3591(5) 0.2500 0.1246(8) 0.106(3) Uani 1 2 d S . .
F3 F 0.5163(10) 0.2001(10) 0.0878(9) 0.113(4) Uani 0.50 1 d PU . .
F4 F 0.4850(7) 0.1343(7) 0.1333(8) 0.061(3) Uani 0.50 1 d PU . .
F5 F 0.4412(10) 0.1360 0.2303(11) 0.112(4) Uani 0.50 1 d PU . .
F6 F 0.4158(10) 0.2078 0.2643(9) 0.114(5) Uani 0.50 1 d PU . .
N1 N 0.2341(3) 0.5426(4) 0.1111(4) 0.0283(11) Uani 1 1 d . . .
N2 N 0.2424(3) 0.6561(4) -0.0044(3) 0.0267(11) Uani 1 1 d . . .
C1 C -0.0312(5) 0.7500 0.0999(6) 0.0287(19) Uani 1 2 d S . .
C2 C -0.0257(4) 0.6582(5) 0.1615(4) 0.0271(13) Uani 1 1 d . . .
C3 C -0.0052(4) 0.6938(5) 0.2571(4) 0.0260(13) Uani 1 1 d . . .
C4 C -0.0679(7) 0.7500 -0.0048(7) 0.052(3) Uani 1 2 d S . .
H4A H -0.0395 0.8113 -0.0390 0.079 Uiso 0.50 1 calc PR . .
H4B H -0.1424 0.7537 -0.0061 0.079 Uiso 1 2 calc SR . .
H4C H -0.0454 0.6850 -0.0371 0.079 Uiso 0.50 1 calc PR . .
C5 C -0.0417(5) 0.5471(5) 0.1273(6) 0.0479(18) Uani 1 1 d . . .
H5A H -0.0271 0.4980 0.1806 0.072 Uiso 1 1 calc R . .
H5B H 0.0040 0.5324 0.0726 0.072 Uiso 1 1 calc R . .
H5C H -0.1125 0.5382 0.1062 0.072 Uiso 1 1 calc R . .
C6 C 0.0044(5) 0.6273(5) 0.3465(4) 0.0389(15) Uani 1 1 d . . .
H6A H -0.0523 0.6427 0.3907 0.058 Uiso 1 1 calc R . .
H6B H 0.0690 0.6431 0.3792 0.058 Uiso 1 1 calc R . .
H6C H 0.0028 0.5523 0.3284 0.058 Uiso 1 1 calc R . .
C7 C 0.2038(4) 0.6411(4) 0.0861(4) 0.0273(12) Uani 1 1 d . . .
C8 C 0.2909(4) 0.4974(5) 0.0379(5) 0.0349(15) Uani 1 1 d . . .
H8 H 0.3203 0.4287 0.0386 0.042 Uiso 1 1 calc R . .
C9 C 0.2969(4) 0.5679(5) -0.0344(4) 0.0327(14) Uani 1 1 d . . .
H9 H 0.3317 0.5593 -0.0945 0.039 Uiso 1 1 calc R . .
C10 C 0.2227(6) 0.7500 -0.0603(6) 0.032(2) Uani 1 2 d S . .
H10A H 0.1507 0.7500 -0.0818 0.038 Uiso 1 2 calc SR . .
H10B H 0.2663 0.7500 -0.1190 0.038 Uiso 1 2 calc SR . .
C11 C 0.2152(4) 0.4911(5) 0.2032(5) 0.0364(15) Uani 1 1 d . . .
H11A H 0.1933 0.5438 0.2512 0.055 Uiso 1 1 calc R . .
H11B H 0.2777 0.4568 0.2259 0.055 Uiso 1 1 calc R . .
H11C H 0.1616 0.4379 0.1951 0.055 Uiso 1 1 calc R . .

loop_
_atom_site_aniso_label
_atom_site_aniso_U_11
_atom_site_aniso_U_22
_atom_site_aniso_U_33
_atom_site_aniso_U_23
_atom_site_aniso_U_13
_atom_site_aniso_U_12
Ir1 0.01614(15) 0.02457(18) 0.02077(17) 0.000 0.00162(13) 0.000
Cl1 0.0206(9) 0.0490(13) 0.0332(13) 0.000 -0.0043(9) 0.000
P1 0.0330(12) 0.0231(12) 0.0466(16) 0.000 0.0021(10) 0.000
F1 0.060(4) 0.125(7) 0.066(5) 0.000 -0.024(4) 0.000
F2 0.053(4) 0.048(4) 0.219(10) 0.000 -0.065(5) 0.000
F3 0.125(8) 0.133(9) 0.081(7) -0.051(6) -0.008(6) 0.060(6)
F4 0.059(5) 0.041(5) 0.082(6) -0.031(4) 0.004(5) 0.012(4)
F5 0.112(7) 0.055(6) 0.170(9) 0.058(6) -0.026(7) -0.021(5)
F6 0.133(7) 0.120(10) 0.090(6) -0.021(6) 0.063(6) -0.024(6)
N1 0.024(2) 0.028(3) 0.033(3) -0.002(2) 0.002(2) 0.004(2)
N2 0.022(2) 0.034(3) 0.024(3) -0.004(2) 0.0037(19) 0.001(2)
C1 0.012(4) 0.046(5) 0.027(5) 0.000 -0.001(3) 0.000
C2 0.013(2) 0.036(3) 0.033(3) -0.008(3) 0.001(2) 0.000(2)
C3 0.011(2) 0.038(3) 0.029(3) 0.003(3) 0.008(2) -0.001(2)
C4 0.033(5) 0.096(8) 0.029(6) 0.000 -0.011(4) 0.000
C5 0.038(4) 0.036(4) 0.069(5) -0.018(3) 0.010(3) -0.011(3)
C6 0.032(3) 0.045(4) 0.040(4) 0.021(3) 0.011(3) 0.002(3)
C7 0.022(3) 0.029(3) 0.030(3) 0.002(3) 0.001(2) 0.003(2)
C8 0.022(3) 0.038(4) 0.044(4) -0.020(3) -0.001(3) 0.005(3)
C9 0.024(3) 0.044(4) 0.031(4) -0.018(3) 0.001(3) 0.004(3)
C10 0.030(4) 0.044(5) 0.022(5) 0.000 0.002(3) 0.000
C11 0.035(3) 0.039(4) 0.035(4) 0.012(3) 0.001(3) 0.008(3)

loop_
_geom_bond_atom_site_label_1
_geom_bond_atom_site_label_2
_geom_bond_distance
_geom_bond_site_symmetry_2
_geom_bond_publ_flag
Ir1 C7 2.033(5) 8_575 ?
Ir1 C7 2.033(5) . ?
Ir1 C1 2.141(7) . ?
Ir1 C2 2.233(5) 8_575 ?
Ir1 C2 2.233(5) . ?
Ir1 C3 2.234(5) 8_575 ?
Ir1 C3 2.234(5) . ?
Ir1 Cl1 2.407(2) . ?
P1 F6 1.470(10) . ?
P1 F6 1.470(10) 8_565 ?
P1 F3 1.528(11) . ?
P1 F3 1.528(11) 8_565 ?
P1 F1 1.582(7) . ?
P1 F2 1.586(7) . ?
P1 F4 1.601(8) . ?
P1 F4 1.601(8) 8_565 ?
P1 F5 1.650(7) . ?
P1 F5 1.650(7) 8_565 ?
F3 F4 1.120(14) . ?
F3 F3 1.26(3) 8_565 ?
F4 F5 1.452(16) . ?
F5 F6 1.074(10) . ?
F6 F6 1.0675 8_565 ?
N1 C7 1.353(7) . ?
N1 C8 1.376(7) . ?
N1 C11 1.445(8) . ?
N2 C7 1.356(7) . ?
N2 C9 1.388(7) . ?
N2 C10 1.438(6) . ?
C1 C2 1.439(8) 8_575 ?
C1 C2 1.439(8) . ?
C1 C4 1.517(12) . ?
C2 C3 1.416(8) . ?
C2 C5 1.496(8) . ?
C3 C3 1.422(12) 8_575 ?
C3 C6 1.495(8) . ?
C4 H4A 0.9802 . ?
C4 H4B 0.9802 . ?
C4 H4C 0.9802 . ?
C5 H5A 0.9800 . ?
C5 H5B 0.9800 . ?
C5 H5C 0.9800 . ?
C6 H6A 0.9800 . ?
C6 H6B 0.9800 . ?
C6 H6C 0.9800 . ?
C8 C9 1.338(8) . ?
C8 H8 0.9500 . ?
C9 H9 0.9500 . ?
C10 N2 1.438(6) 8_575 ?
C10 H10A 0.9900 . ?
C10 H10B 0.9900 . ?
C11 H11A 0.9800 . ?
C11 H11B 0.9800 . ?
C11 H11C 0.9800 . ?
